data_4028096
loop_
_publ_author_name
'Kavirayani R. Prasad'
'Phaneendra Gutala'

_publ_contact_author_address
; 
 Department of Organic Chemistry
 Indian Institute of Science
 Bangalore, 560 012
 India
;
_publ_contact_author_email prasad@orgchem.iisc.ernet.in
_publ_contact_author_fax '(91) 80 2360 0529'
_publ_contact_author_name
; 
 'Prof. Kavirayani R. Prasad'
;
_publ_contact_author_phone '(91) 80 2293 2524'
_publ_section_title
;
 Total Synthesis and Determination of the Absolute Configuration of
 5,6-Dihydro-\a-pyrone Natural Product Synargentolide B
;
_journal_name_full 'Journal of Organic Chemistry'
_journal_page_first 3313
_journal_page_last 3322
_journal_paper_doi 10.1021/jo400083v
_journal_volume 78
_journal_year 2013
_chemical_absolute_configuration syn
_chemical_compound_source 'see text'
_chemical_formula_moiety 'C20 H26 O10'
_chemical_formula_sum 'C20 H26 O10'
_chemical_formula_weight 426.41
_chemical_name_systematic ?
_space_group_IT_number 4
_symmetry_cell_setting monoclinic
_symmetry_Int_Tables_number 4
_symmetry_space_group_name_Hall 'P 2yb'
_symmetry_space_group_name_H-M 'P 1 21 1'
_atom_sites_solution_hydrogens geom
_atom_sites_solution_primary direct
_atom_sites_solution_secondary difmap
_audit_creation_date 'Jan 11 01:17:58 2013'
_audit_creation_method 'PLATON <TABLE ACC> option'
_cell_angle_alpha 90
_cell_angle_beta 109.519(5)
_cell_angle_gamma 90
_cell_formula_units_Z 4
_cell_length_a 14.2110(7)
_cell_length_b 8.2737(3)
_cell_length_c 19.509(1)
_cell_measurement_reflns_used 20663
_cell_measurement_temperature 120(1)
_cell_measurement_theta_max 26.0
_cell_measurement_theta_min 2.7
_cell_volume 2162.00(19)
_computing_cell_refinement 'CrysAlisPro CCD (Oxford Diffraction, 2009)'
_computing_data_collection 'CrysAlisPro CCD (Oxford Diffraction, 2009)'
_computing_data_reduction 'CrysAlisPro RED (Oxford Diffraction, 2009)'
_computing_molecular_graphics 'Ortep-3 (Farrugia, 1997) and CAMERON (Watkin et al., 1993)'
_computing_publication_material 'WinGX (Farrugia, 1999)'
_computing_structure_refinement 'SHELXL97 (Sheldrick, 2008)'
_computing_structure_solution 'SHELXS97  (Sheldrick, 2008)'
_diffrn_ambient_temperature 120(1)
_diffrn_measured_fraction_theta_full 0.999
_diffrn_measured_fraction_theta_max 0.999
_diffrn_measurement_device_type 'Oxford Xcalibur,Eos(Nova) CCD detector'
_diffrn_measurement_method '\f and \w scans'
_diffrn_radiation_monochromator graphite
_diffrn_radiation_probe x-ray
_diffrn_radiation_source 'Enhance (Mo) x-ray Source'
_diffrn_radiation_type MoK\a
_diffrn_radiation_wavelength 0.71073
_diffrn_reflns_av_R_equivalents 0.0491
_diffrn_reflns_av_sigmaI/netI 0.0685
_diffrn_reflns_limit_h_max 17
_diffrn_reflns_limit_h_min -17
_diffrn_reflns_limit_k_max 10
_diffrn_reflns_limit_k_min -10
_diffrn_reflns_limit_l_max 24
_diffrn_reflns_limit_l_min -24
_diffrn_reflns_number 20663
_diffrn_reflns_reduction_process
;
;
_diffrn_reflns_theta_full 26.00
_diffrn_reflns_theta_max 26.00
_diffrn_reflns_theta_min 2.70
_exptl_absorpt_coefficient_mu 0.106
_exptl_absorpt_correction_T_max 0.9843
_exptl_absorpt_correction_T_min 0.9589
_exptl_absorpt_correction_type multi-scan
_exptl_absorpt_process_details 'CrysAlis RED (Oxford Diffraction,2009)'
_exptl_crystal_colour colourless
_exptl_crystal_density_diffrn 1.310
_exptl_crystal_density_method 'Not Measured'
_exptl_crystal_description needle
_exptl_crystal_F_000 904
_exptl_crystal_size_max 0.40
_exptl_crystal_size_mid 0.20
_exptl_crystal_size_min 0.15
_refine_diff_density_max 0.237
_refine_diff_density_min -0.225
_refine_diff_density_rms 0.043
_refine_ls_abs_structure_details 'Flack H D (1983), Acta Cryst. A39, 876-881'
_refine_ls_abs_structure_Flack 0.2(8)
_refine_ls_extinction_method none
_refine_ls_goodness_of_fit_ref 1.040
_refine_ls_hydrogen_treatment constr
_refine_ls_matrix_type full
_refine_ls_number_parameters 551
_refine_ls_number_reflns 8405
_refine_ls_number_restraints 1
_refine_ls_restrained_S_all 1.040
_refine_ls_R_factor_all 0.0677
_refine_ls_R_factor_gt 0.0507
_refine_ls_shift/su_max 0.000
_refine_ls_shift/su_mean 0.000
_refine_ls_structure_factor_coef Fsqd
_refine_ls_weighting_details 'calc w=1/[\s^2^(Fo^2^)+(0.0484P)^2^+0.0000P] where P=(Fo^2^+2Fc^2^)/3'
_refine_ls_weighting_scheme calc
_refine_ls_wR_factor_gt 0.1065
_refine_ls_wR_factor_ref 0.1190
_reflns_number_gt 6759
_reflns_number_total 8405
_reflns_threshold_expression >2sigma(I)
_cod_data_source_file jo400083v_si_001.cif
_cod_data_source_block apf_120k
_cod_original_sg_symbol_H-M 'P 21'
_cod_database_code 4028096

loop_
_symmetry_equiv_pos_site_id
_symmetry_equiv_pos_as_xyz
1 x,y,z
2 -x,1/2+y,-z

loop_
_atom_site_label
_atom_site_type_symbol
_atom_site_fract_x
_atom_site_fract_y
_atom_site_fract_z
_atom_site_U_iso_or_equiv
_atom_site_adp_type
_atom_site_occupancy
_atom_site_symmetry_multiplicity
_atom_site_calc_flag
_atom_site_refinement_flags
C1 C 0.4657(2) 0.4634(4) 0.56692(14) 0.0280(6) Uani 1 1 d .
C2 C 0.5536(2) 0.5630(4) 0.59708(14) 0.0335(7) Uani 1 1 d .
H2 H 0.6164 0.5151 0.6112 0.040 Uiso 1 1 calc R
C3 C 0.5465(2) 0.7215(4) 0.60499(15) 0.0337(7) Uani 1 1 d .
H3 H 0.6034 0.7821 0.6281 0.040 Uiso 1 1 calc R
C4 C 0.4466(2) 0.8028(4) 0.57670(15) 0.0288(6) Uani 1 1 d .
H4A H 0.4542 0.9120 0.5612 0.035 Uiso 1 1 calc R
H4B H 0.4168 0.8086 0.6147 0.035 Uiso 1 1 calc R
C5 C 0.38040(19) 0.7064(4) 0.51336(15) 0.0263(6) Uani 1 1 d .
H5 H 0.4068 0.7139 0.4730 0.032 Uiso 1 1 calc R
C6 C 0.27110(19) 0.7587(3) 0.48634(15) 0.0253(6) Uani 1 1 d .
H6 H 0.2423 0.7435 0.5250 0.030 Uiso 1 1 calc R
C7 C 0.20744(18) 0.6713(4) 0.41775(14) 0.0259(6) Uani 1 1 d .
H7 H 0.2057 0.5553 0.4274 0.031 Uiso 1 1 calc R
C8 C 0.10394(19) 0.7371(4) 0.39034(15) 0.0274(6) Uani 1 1 d .
H8 H 0.0947 0.8396 0.3696 0.033 Uiso 1 1 calc R
C9 C 0.02525(18) 0.6596(4) 0.39365(14) 0.0256(6) Uani 1 1 d .
H9 H 0.0351 0.5539 0.4108 0.031 Uiso 1 1 calc R
C10 C -0.07929(19) 0.7241(3) 0.37266(14) 0.0242(6) Uani 1 1 d .
H10 H -0.1018 0.7161 0.4149 0.029 Uiso 1 1 calc R
C11 C -0.15030(17) 0.6287(4) 0.31076(14) 0.0271(6) Uani 1 1 d .
H11 H -0.1409 0.5134 0.3226 0.033 Uiso 1 1 calc R
C12 C -0.1380(2) 0.6559(4) 0.23771(15) 0.0356(7) Uani 1 1 d .
H12A H -0.1504 0.7674 0.2242 0.053 Uiso 1 1 calc R
H12B H -0.1845 0.5892 0.2019 0.053 Uiso 1 1 calc R
H12C H -0.0712 0.6282 0.2406 0.053 Uiso 1 1 calc R
C13 C 0.2187(2) 1.0298(4) 0.49671(16) 0.0301(6) Uani 1 1 d .
C14 C 0.2239(2) 1.1988(4) 0.47052(18) 0.0380(7) Uani 1 1 d .
H14A H 0.1843 1.2689 0.4891 0.057 Uiso 1 1 calc R
H14B H 0.1988 1.2006 0.4183 0.057 Uiso 1 1 calc R
H14C H 0.2920 1.2350 0.4874 0.057 Uiso 1 1 calc R
C15 C 0.2555(2) 0.5774(4) 0.31741(16) 0.0337(7) Uani 1 1 d .
C16 C 0.3087(2) 0.6287(4) 0.26677(16) 0.0394(8) Uani 1 1 d .
H16A H 0.2643 0.6906 0.2276 0.059 Uiso 1 1 calc R
H16B H 0.3308 0.5349 0.2475 0.059 Uiso 1 1 calc R
H16C H 0.3654 0.6938 0.2927 0.059 Uiso 1 1 calc R
C17 C -0.0970(2) 1.0044(4) 0.39792(16) 0.0322(7) Uani 1 1 d .
C18 C -0.0877(2) 1.1716(4) 0.37365(17) 0.0368(7) Uani 1 1 d .
H18A H -0.1048 1.2469 0.4050 0.055 Uiso 1 1 calc R
H18B H -0.1320 1.1858 0.3247 0.055 Uiso 1 1 calc R
H18C H -0.0202 1.1904 0.3756 0.055 Uiso 1 1 calc R
C19 C -0.3187(2) 0.5565(4) 0.29304(16) 0.0315(7) Uani 1 1 d .
C20 C -0.41658(19) 0.6140(4) 0.29640(16) 0.0324(7) Uani 1 1 d .
H20A H -0.4634 0.5262 0.2850 0.049 Uiso 1 1 calc R
H20B H -0.4413 0.6997 0.2619 0.049 Uiso 1 1 calc R
H20C H -0.4079 0.6530 0.3445 0.049 Uiso 1 1 calc R
C21 C 0.9010(2) 0.2665(4) -0.08136(15) 0.0284(7) Uani 1 1 d .
C22 C 0.9579(2) 0.1696(4) -0.11660(16) 0.0360(7) Uani 1 1 d .
H22 H 1.0051 0.2188 -0.1331 0.043 Uiso 1 1 calc R
C23 C 0.9420(2) 0.0107(4) -0.12506(16) 0.0377(8) Uani 1 1 d .
H23 H 0.9730 -0.0478 -0.1523 0.045 Uiso 1 1 calc R
C24 C 0.8757(2) -0.0747(4) -0.09177(16) 0.0354(7) Uani 1 1 d .
H24A H 0.9008 -0.1829 -0.0774 0.042 Uiso 1 1 calc R
H24B H 0.8090 -0.0834 -0.1269 0.042 Uiso 1 1 calc R
C25 C 0.87286(19) 0.0192(3) -0.02600(14) 0.0245(6) Uani 1 1 d .
H25 H 0.9381 0.0117 0.0124 0.029 Uiso 1 1 calc R
C26 C 0.7918(2) -0.0368(3) 0.00385(15) 0.0269(6) Uani 1 1 d .
H26 H 0.7262 -0.0235 -0.0336 0.032 Uiso 1 1 calc R
C27 C 0.79294(18) 0.0510(4) 0.07252(14) 0.0263(6) Uani 1 1 d .
H27 H 0.7837 0.1671 0.0628 0.032 Uiso 1 1 calc R
C28 C 0.71412(19) -0.0106(4) 0.10095(14) 0.0264(6) Uani 1 1 d .
H28 H 0.7165 -0.1190 0.1140 0.032 Uiso 1 1 calc R
C29 C 0.64191(19) 0.0780(4) 0.10864(14) 0.0277(6) Uani 1 1 d .
H29 H 0.6442 0.1883 0.1000 0.033 Uiso 1 1 calc R
C30 C 0.55629(19) 0.0188(3) 0.12997(14) 0.0246(6) Uani 1 1 d .
H30 H 0.4940 0.0432 0.0906 0.029 Uiso 1 1 calc R
C31 C 0.55324(18) 0.0994(4) 0.19930(14) 0.0267(6) Uani 1 1 d .
H31 H 0.5524 0.2169 0.1929 0.032 Uiso 1 1 calc R
C32 C 0.6384(2) 0.0549(4) 0.26697(14) 0.0318(7) Uani 1 1 d .
H32A H 0.6396 -0.0602 0.2737 0.048 Uiso 1 1 calc R
H32B H 0.6296 0.1071 0.3083 0.048 Uiso 1 1 calc R
H32C H 0.7003 0.0894 0.2620 0.048 Uiso 1 1 calc R
C33 C 0.7324(2) -0.3094(4) -0.00706(15) 0.0315(7) Uani 1 1 d .
C34 C 0.7599(2) -0.4759(4) 0.02100(17) 0.0356(7) Uani 1 1 d .
H34A H 0.8123 -0.5157 0.0046 0.053 Uiso 1 1 calc R
H34B H 0.7027 -0.5451 0.0033 0.053 Uiso 1 1 calc R
H34C H 0.7827 -0.4745 0.0732 0.053 Uiso 1 1 calc R
C35 C 0.9320(2) 0.1410(4) 0.17397(15) 0.0319(7) Uani 1 1 d .
C36 C 1.0315(2) 0.0910(4) 0.22594(15) 0.0382(8) Uani 1 1 d .
H36A H 1.0222 0.0103 0.2585 0.057 Uiso 1 1 calc R
H36B H 1.0645 0.1832 0.2534 0.057 Uiso 1 1 calc R
H36C H 1.0715 0.0473 0.1993 0.057 Uiso 1 1 calc R
C37 C 0.5073(2) -0.2473(4) 0.08559(16) 0.0326(7) Uani 1 1 d .
C38 C 0.5231(3) -0.4224(4) 0.10293(17) 0.0407(8) Uani 1 1 d .
H38A H 0.5017 -0.4839 0.0587 0.061 Uiso 1 1 calc R
H38B H 0.4851 -0.4541 0.1332 0.061 Uiso 1 1 calc R
H38C H 0.5927 -0.4421 0.1282 0.061 Uiso 1 1 calc R
C39 C 0.39772(19) 0.1654(4) 0.21521(14) 0.0282(6) Uani 1 1 d .
C40 C 0.29983(19) 0.0980(4) 0.21460(16) 0.0341(7) Uani 1 1 d .
H40A H 0.2605 0.0689 0.1658 0.051 Uiso 1 1 calc R
H40B H 0.2649 0.1780 0.2325 0.051 Uiso 1 1 calc R
H40C H 0.3112 0.0040 0.2451 0.051 Uiso 1 1 calc R
O1 O 0.37738(13) 0.5366(2) 0.53293(10) 0.0279(4) Uani 1 1 d .
O2 O 0.46585(14) 0.3165(3) 0.57266(11) 0.0353(5) Uani 1 1 d .
O3 O 0.27269(14) 0.9281(2) 0.47006(10) 0.0280(4) Uani 1 1 d .
O4 O 0.17320(18) 0.9874(3) 0.53519(13) 0.0503(6) Uani 1 1 d .
O5 O 0.25648(13) 0.6989(2) 0.36416(10) 0.0286(4) Uani 1 1 d .
O6 O 0.21641(18) 0.4486(3) 0.31781(13) 0.0490(6) Uani 1 1 d .
O7 O -0.08029(13) 0.8929(2) 0.35243(10) 0.0256(4) Uani 1 1 d .
O8 O -0.1172(2) 0.9686(3) 0.45098(13) 0.0619(8) Uani 1 1 d .
O9 O -0.25029(13) 0.6744(2) 0.30782(10) 0.0298(4) Uani 1 1 d .
O10 O -0.30236(16) 0.4214(3) 0.27714(16) 0.0612(8) Uani 1 1 d .
O11 O 0.84939(13) 0.1878(2) -0.04423(10) 0.0278(4) Uani 1 1 d .
O12 O 0.89442(14) 0.4123(3) -0.08601(11) 0.0329(5) Uani 1 1 d .
O13 O 0.80991(13) -0.2058(2) 0.02040(10) 0.0281(4) Uani 1 1 d .
O14 O 0.65268(17) -0.2668(3) -0.04771(13) 0.0548(7) Uani 1 1 d .
O15 O 0.89158(13) 0.0214(2) 0.12622(9) 0.0274(4) Uani 1 1 d .
O16 O 0.89268(17) 0.2695(3) 0.17323(13) 0.0468(6) Uani 1 1 d .
O17 O 0.56323(13) -0.1545(2) 0.14120(9) 0.0263(4) Uani 1 1 d .
O18 O 0.45209(19) -0.1913(3) 0.02970(12) 0.0601(7) Uani 1 1 d .
O19 O 0.45875(13) 0.0488(2) 0.20718(10) 0.0308(5) Uani 1 1 d .
O20 O 0.41874(15) 0.3056(3) 0.22147(13) 0.0427(6) Uani 1 1 d .

loop_
_atom_site_aniso_label
_atom_site_aniso_U_11
_atom_site_aniso_U_22
_atom_site_aniso_U_33
_atom_site_aniso_U_23
_atom_site_aniso_U_13
_atom_site_aniso_U_12
C1 0.0278(14) 0.0333(18) 0.0251(14) -0.0001(13) 0.0119(11) 0.0044(13)
C2 0.0257(14) 0.046(2) 0.0271(14) -0.0006(15) 0.0071(11) 0.0023(15)
C3 0.0272(15) 0.044(2) 0.0271(15) -0.0030(14) 0.0048(11) -0.0090(14)
C4 0.0324(15) 0.0258(17) 0.0284(15) -0.0053(13) 0.0105(12) -0.0068(13)
C5 0.0267(14) 0.0224(16) 0.0314(14) -0.0005(12) 0.0120(11) -0.0040(12)
C6 0.0253(14) 0.0186(15) 0.0344(15) 0.0001(12) 0.0132(12) 0.0010(12)
C7 0.0234(13) 0.0193(15) 0.0345(14) -0.0002(13) 0.0092(11) 0.0010(12)
C8 0.0241(13) 0.0236(16) 0.0332(15) 0.0033(13) 0.0076(11) 0.0014(12)
C9 0.0245(13) 0.0191(15) 0.0296(14) -0.0001(12) 0.0044(11) -0.0033(12)
C10 0.0243(13) 0.0186(15) 0.0280(14) 0.0017(12) 0.0067(11) -0.0019(12)
C11 0.0192(12) 0.0230(16) 0.0373(15) 0.0003(13) 0.0069(11) 0.0012(12)
C12 0.0353(15) 0.0372(19) 0.0340(15) -0.0056(15) 0.0113(12) -0.0025(15)
C13 0.0309(15) 0.0219(16) 0.0399(16) -0.0070(14) 0.0148(13) -0.0015(13)
C14 0.0420(17) 0.0204(17) 0.056(2) -0.0036(15) 0.0217(15) 0.0022(15)
C15 0.0277(15) 0.0317(19) 0.0363(16) -0.0081(14) 0.0036(12) 0.0048(14)
C16 0.0382(16) 0.038(2) 0.0414(17) -0.0107(16) 0.0131(14) 0.0063(16)
C17 0.0353(15) 0.0285(17) 0.0361(16) -0.0084(14) 0.0162(13) -0.0069(14)
C18 0.0389(16) 0.0236(17) 0.0514(19) -0.0048(15) 0.0199(14) -0.0006(15)
C19 0.0272(14) 0.0201(16) 0.0422(16) 0.0028(14) 0.0049(12) -0.0020(13)
C20 0.0267(14) 0.0303(18) 0.0380(16) 0.0014(14) 0.0079(12) -0.0060(13)
C21 0.0244(14) 0.0335(19) 0.0254(14) 0.0016(13) 0.0058(11) -0.0031(13)
C22 0.0301(14) 0.042(2) 0.0404(17) 0.0023(16) 0.0172(13) 0.0026(15)
C23 0.0399(17) 0.040(2) 0.0392(17) -0.0039(15) 0.0217(14) 0.0069(16)
C24 0.0415(17) 0.0282(18) 0.0368(16) -0.0058(14) 0.0136(14) 0.0019(15)
C25 0.0254(13) 0.0169(15) 0.0296(14) 0.0005(12) 0.0071(11) 0.0018(12)
C26 0.0241(13) 0.0200(15) 0.0350(15) 0.0044(13) 0.0078(11) 0.0026(12)
C27 0.0237(13) 0.0211(15) 0.0316(14) 0.0016(13) 0.0061(11) 0.0034(12)
C28 0.0251(13) 0.0205(15) 0.0322(14) 0.0052(12) 0.0078(11) 0.0017(12)
C29 0.0283(14) 0.0245(16) 0.0293(14) 0.0007(12) 0.0082(11) -0.0011(12)
C30 0.0242(13) 0.0200(15) 0.0285(14) 0.0060(12) 0.0075(11) 0.0031(12)
C31 0.0264(13) 0.0195(15) 0.0369(15) -0.0004(12) 0.0140(12) -0.0016(12)
C32 0.0371(16) 0.0273(17) 0.0300(15) -0.0028(14) 0.0098(12) -0.0032(14)
C33 0.0276(14) 0.0328(18) 0.0333(15) -0.0040(14) 0.0091(12) -0.0019(14)
C34 0.0408(16) 0.0232(17) 0.0447(17) -0.0053(15) 0.0169(14) -0.0016(15)
C35 0.0354(15) 0.033(2) 0.0300(15) -0.0033(14) 0.0149(12) -0.0079(15)
C36 0.0322(15) 0.048(2) 0.0327(15) -0.0057(15) 0.0093(13) -0.0052(15)
C37 0.0310(15) 0.0293(17) 0.0333(16) -0.0085(14) 0.0050(13) -0.0022(14)
C38 0.0533(19) 0.0262(18) 0.0377(17) -0.0096(15) 0.0086(14) -0.0054(16)
C39 0.0267(13) 0.0324(18) 0.0256(14) -0.0006(13) 0.0089(11) 0.0018(14)
C40 0.0286(14) 0.0364(19) 0.0366(16) -0.0029(14) 0.0098(12) -0.0036(14)
O1 0.0256(9) 0.0211(11) 0.0376(11) 0.0014(9) 0.0113(8) 0.0030(9)
O2 0.0374(11) 0.0312(13) 0.0388(12) 0.0036(10) 0.0148(9) 0.0054(10)
O3 0.0306(10) 0.0188(11) 0.0385(11) -0.0002(9) 0.0166(9) 0.0007(9)
O4 0.0755(16) 0.0276(13) 0.0713(15) -0.0038(12) 0.0559(14) -0.0020(12)
O5 0.0273(9) 0.0269(12) 0.0319(10) -0.0056(9) 0.0101(8) 0.0005(9)
O6 0.0675(15) 0.0254(14) 0.0558(14) -0.0122(11) 0.0229(12) -0.0075(13)
O7 0.0276(9) 0.0195(10) 0.0315(10) 0.0004(8) 0.0123(8) 0.0020(8)
O8 0.114(2) 0.0378(15) 0.0556(15) -0.0126(13) 0.0567(16) -0.0172(16)
O9 0.0231(9) 0.0194(10) 0.0445(11) 0.0014(9) 0.0080(8) -0.0002(9)
O10 0.0323(12) 0.0261(14) 0.117(2) -0.0169(15) 0.0138(13) -0.0031(11)
O11 0.0296(10) 0.0219(11) 0.0353(10) 0.0020(9) 0.0153(8) 0.0011(9)
O12 0.0313(10) 0.0280(13) 0.0398(12) 0.0049(10) 0.0126(9) -0.0019(10)
O13 0.0266(10) 0.0175(11) 0.0369(11) -0.0003(9) 0.0060(8) -0.0003(9)
O14 0.0425(14) 0.0316(14) 0.0684(16) 0.0023(12) -0.0106(11) -0.0102(11)
O15 0.0238(9) 0.0247(11) 0.0311(10) -0.0035(9) 0.0057(8) 0.0013(9)
O16 0.0535(14) 0.0292(14) 0.0518(14) -0.0079(11) 0.0097(11) -0.0005(12)
O17 0.0291(10) 0.0200(11) 0.0273(10) -0.0021(9) 0.0059(8) -0.0026(9)
O18 0.0719(16) 0.0389(15) 0.0418(14) -0.0080(12) -0.0177(12) 0.0092(14)
O19 0.0302(10) 0.0221(11) 0.0452(11) -0.0001(10) 0.0195(9) 0.0003(9)
O20 0.0380(12) 0.0256(13) 0.0723(16) -0.0112(12) 0.0287(11) -0.0029(11)

loop_
_atom_type_symbol
_atom_type_description
_atom_type_scat_dispersion_real
_atom_type_scat_dispersion_imag
_atom_type_scat_source
O O 0.0106 0.0060 'International Tables Vol C Tables 4.2.6.8 and 6.1.1.4'
H H 0.0000 0.0000 'International Tables Vol C Tables 4.2.6.8 and 6.1.1.4'
C C 0.0033 0.0016 'International Tables Vol C Tables 4.2.6.8 and 6.1.1.4'

loop_
_geom_angle_atom_site_label_1
_geom_angle_atom_site_label_2
_geom_angle_atom_site_label_3
_geom_angle
O2 C1 O1 117.7(3)
O2 C1 C2 123.7(3)
O1 C1 C2 118.6(3)
C3 C2 C1 121.3(3)
C3 C2 H2 119.3
C1 C2 H2 119.3
C2 C3 C4 120.0(3)
C2 C3 H3 120.0
C4 C3 H3 120.0
C3 C4 C5 108.6(2)
C3 C4 H4A 110.0
C5 C4 H4A 110.0
C3 C4 H4B 110.0
C5 C4 H4B 110.0
H4A C4 H4B 108.3
O1 C5 C4 111.1(2)
O1 C5 C6 104.3(2)
C4 C5 C6 114.7(2)
O1 C5 H5 108.9
C4 C5 H5 108.9
C6 C5 H5 108.9
O3 C6 C7 108.5(2)
O3 C6 C5 105.3(2)
C7 C6 C5 113.9(2)
O3 C6 H6 109.7
C7 C6 H6 109.7
C5 C6 H6 109.7
O5 C7 C8 109.7(2)
O5 C7 C6 105.7(2)
C8 C7 C6 111.5(2)
O5 C7 H7 110.0
C8 C7 H7 110.0
C6 C7 H7 110.0
C9 C8 C7 124.1(3)
C9 C8 H8 117.9
C7 C8 H8 117.9
C8 C9 C10 126.6(3)
C8 C9 H9 116.7
C10 C9 H9 116.7
O7 C10 C9 109.6(2)
O7 C10 C11 110.0(2)
C9 C10 C11 111.6(2)
O7 C10 H10 108.5
C9 C10 H10 108.5
C11 C10 H10 108.5
O9 C11 C12 110.2(2)
O9 C11 C10 106.2(2)
C12 C11 C10 114.8(2)
O9 C11 H11 108.5
C12 C11 H11 108.5
C10 C11 H11 108.5
C11 C12 H12A 109.5
C11 C12 H12B 109.5
H12A C12 H12B 109.5
C11 C12 H12C 109.5
H12A C12 H12C 109.5
H12B C12 H12C 109.5
O4 C13 O3 123.6(3)
O4 C13 C14 125.9(3)
O3 C13 C14 110.5(2)
C13 C14 H14A 109.5
C13 C14 H14B 109.5
H14A C14 H14B 109.5
C13 C14 H14C 109.5
H14A C14 H14C 109.5
H14B C14 H14C 109.5
O6 C15 O5 123.7(3)
O6 C15 C16 126.4(3)
O5 C15 C16 109.9(3)
C15 C16 H16A 109.5
C15 C16 H16B 109.5
H16A C16 H16B 109.5
C15 C16 H16C 109.5
H16A C16 H16C 109.5
H16B C16 H16C 109.5
O8 C17 O7 122.8(3)
O8 C17 C18 125.3(3)
O7 C17 C18 111.9(2)
C17 C18 H18A 109.5
C17 C18 H18B 109.5
H18A C18 H18B 109.5
C17 C18 H18C 109.5
H18A C18 H18C 109.5
H18B C18 H18C 109.5
O10 C19 O9 123.0(3)
O10 C19 C20 124.8(3)
O9 C19 C20 112.2(3)
C19 C20 H20A 109.5
C19 C20 H20B 109.5
H20A C20 H20B 109.5
C19 C20 H20C 109.5
H20A C20 H20C 109.5
H20B C20 H20C 109.5
O12 C21 O11 118.4(3)
O12 C21 C22 123.5(3)
O11 C21 C22 118.1(3)
C23 C22 C21 120.1(3)
C23 C22 H22 120.0
C21 C22 H22 120.0
C22 C23 C24 121.2(3)
C22 C23 H23 119.4
C24 C23 H23 119.4
C23 C24 C25 109.1(2)
C23 C24 H24A 109.9
C25 C24 H24A 109.9
C23 C24 H24B 109.9
C25 C24 H24B 109.9
H24A C24 H24B 108.3
O11 C25 C24 110.8(2)
O11 C25 C26 104.2(2)
C24 C25 C26 113.9(2)
O11 C25 H25 109.3
C24 C25 H25 109.3
C26 C25 H25 109.3
O13 C26 C27 108.6(2)
O13 C26 C25 106.2(2)
C27 C26 C25 113.8(2)
O13 C26 H26 109.4
C27 C26 H26 109.4
C25 C26 H26 109.4
O15 C27 C28 109.5(2)
O15 C27 C26 106.1(2)
C28 C27 C26 112.0(2)
O15 C27 H27 109.7
C28 C27 H27 109.7
C26 C27 H27 109.7
C29 C28 C27 124.3(3)
C29 C28 H28 117.8
C27 C28 H28 117.8
C28 C29 C30 126.2(3)
C28 C29 H29 116.9
C30 C29 H29 116.9
O17 C30 C29 110.3(2)
O17 C30 C31 108.6(2)
C29 C30 C31 111.8(2)
O17 C30 H30 108.7
C29 C30 H30 108.7
C31 C30 H30 108.7
O19 C31 C32 109.6(2)
O19 C31 C30 105.6(2)
C32 C31 C30 114.7(2)
O19 C31 H31 108.9
C32 C31 H31 108.9
C30 C31 H31 108.9
C31 C32 H32A 109.5
C31 C32 H32B 109.5
H32A C32 H32B 109.5
C31 C32 H32C 109.5
H32A C32 H32C 109.5
H32B C32 H32C 109.5
O14 C33 O13 122.6(3)
O14 C33 C34 126.2(3)
O13 C33 C34 111.2(2)
C33 C34 H34A 109.5
C33 C34 H34B 109.5
H34A C34 H34B 109.5
C33 C34 H34C 109.5
H34A C34 H34C 109.5
H34B C34 H34C 109.5
O16 C35 O15 123.5(3)
O16 C35 C36 125.8(3)
O15 C35 C36 110.7(3)
C35 C36 H36A 109.5
C35 C36 H36B 109.5
H36A C36 H36B 109.5
C35 C36 H36C 109.5
H36A C36 H36C 109.5
H36B C36 H36C 109.5
O18 C37 O17 122.7(3)
O18 C37 C38 125.8(3)
O17 C37 C38 111.6(3)
C37 C38 H38A 109.5
C37 C38 H38B 109.5
H38A C38 H38B 109.5
C37 C38 H38C 109.5
H38A C38 H38C 109.5
H38B C38 H38C 109.5
O20 C39 O19 124.1(3)
O20 C39 C40 124.3(3)
O19 C39 C40 111.6(3)
C39 C40 H40A 109.5
C39 C40 H40B 109.5
H40A C40 H40B 109.5
C39 C40 H40C 109.5
H40A C40 H40C 109.5
H40B C40 H40C 109.5
C1 O1 C5 117.2(2)
C13 O3 C6 117.9(2)
C15 O5 C7 117.9(2)
C17 O7 C10 117.7(2)
C19 O9 C11 116.7(2)
C21 O11 C25 118.1(2)
C33 O13 C26 117.7(2)
C35 O15 C27 117.2(2)
C37 O17 C30 116.7(2)
C39 O19 C31 117.3(2)

loop_
_geom_bond_atom_site_label_1
_geom_bond_atom_site_label_2
_geom_bond_distance
C1 O2 1.220(4)
C1 O1 1.351(3)
C1 C2 1.448(4)
C2 C3 1.329(5)
C2 H2 0.9300
C3 C4 1.499(4)
C3 H3 0.9300
C4 C5 1.507(4)
C4 H4A 0.9700
C4 H4B 0.9700
C5 O1 1.460(3)
C5 C6 1.527(4)
C5 H5 0.9800
C6 O3 1.439(3)
C6 C7 1.524(4)
C6 H6 0.9800
C7 O5 1.455(3)
C7 C8 1.490(3)
C7 H7 0.9800
C8 C9 1.309(4)
C8 H8 0.9300
C9 C10 1.501(4)
C9 H9 0.9300
C10 O7 1.450(3)
C10 C11 1.512(4)
C10 H10 0.9800
C11 O9 1.453(3)
C11 C12 1.509(4)
C11 H11 0.9800
C12 H12A 0.9600
C12 H12B 0.9600
C12 H12C 0.9600
C13 O4 1.196(3)
C13 O3 1.354(3)
C13 C14 1.498(4)
C14 H14A 0.9600
C14 H14B 0.9600
C14 H14C 0.9600
C15 O6 1.203(4)
C15 O5 1.354(4)
C15 C16 1.493(4)
C16 H16A 0.9600
C16 H16B 0.9600
C16 H16C 0.9600
C17 O8 1.201(3)
C17 O7 1.355(3)
C17 C18 1.483(4)
C18 H18A 0.9600
C18 H18B 0.9600
C18 H18C 0.9600
C19 O10 1.203(4)
C19 O9 1.339(3)
C19 C20 1.492(4)
C20 H20A 0.9600
C20 H20B 0.9600
C20 H20C 0.9600
C21 O12 1.212(4)
C21 O11 1.358(3)
C21 C22 1.462(4)
C22 C23 1.335(5)
C22 H22 0.9300
C23 C24 1.489(4)
C23 H23 0.9300
C24 C25 1.512(4)
C24 H24A 0.9700
C24 H24B 0.9700
C25 O11 1.450(3)
C25 C26 1.527(4)
C25 H25 0.9800
C26 O13 1.438(3)
C26 C27 1.519(4)
C26 H26 0.9800
C27 O15 1.463(3)
C27 C28 1.496(4)
C27 H27 0.9800
C28 C29 1.310(4)
C28 H28 0.9300
C29 C30 1.494(4)
C29 H29 0.9300
C30 O17 1.449(3)
C30 C31 1.521(4)
C30 H30 0.9800
C31 O19 1.463(3)
C31 C32 1.509(4)
C31 H31 0.9800
C32 H32A 0.9600
C32 H32B 0.9600
C32 H32C 0.9600
C33 O14 1.198(3)
C33 O13 1.357(3)
C33 C34 1.486(4)
C34 H34A 0.9600
C34 H34B 0.9600
C34 H34C 0.9600
C35 O16 1.199(4)
C35 O15 1.349(3)
C35 C36 1.496(4)
C36 H36A 0.9600
C36 H36B 0.9600
C36 H36C 0.9600
C37 O18 1.203(4)
C37 O17 1.350(3)
C37 C38 1.487(4)
C38 H38A 0.9600
C38 H38B 0.9600
C38 H38C 0.9600
C39 O20 1.194(4)
C39 O19 1.341(3)
C39 C40 1.495(4)
C40 H40A 0.9600
C40 H40B 0.9600
C40 H40C 0.9600

loop_
_geom_torsion_atom_site_label_1
_geom_torsion_atom_site_label_2
_geom_torsion_atom_site_label_3
_geom_torsion_atom_site_label_4
_geom_torsion
O2 C1 C2 C3 -163.7(3)
O1 C1 C2 C3 13.6(4)
C1 C2 C3 C4 -5.2(4)
C2 C3 C4 C5 -27.8(4)
C3 C4 C5 O1 52.7(3)
C3 C4 C5 C6 170.7(2)
O1 C5 C6 O3 177.3(2)
C4 C5 C6 O3 55.6(3)
O1 C5 C6 C7 -64.0(3)
C4 C5 C6 C7 174.3(2)
O3 C6 C7 O5 60.9(3)
C5 C6 C7 O5 -55.9(3)
O3 C6 C7 C8 -58.2(3)
C5 C6 C7 C8 -175.1(2)
O5 C7 C8 C9 134.4(3)
C6 C7 C8 C9 -108.9(3)
C7 C8 C9 C10 174.7(2)
C8 C9 C10 O7 -4.2(4)
C8 C9 C10 C11 117.9(3)
O7 C10 C11 O9 -72.1(3)
C9 C10 C11 O9 166.0(2)
O7 C10 C11 C12 49.8(3)
C9 C10 C11 C12 -72.0(3)
O12 C21 C22 C23 -162.9(3)
O11 C21 C22 C23 14.0(4)
C21 C22 C23 C24 -7.1(5)
C22 C23 C24 C25 -25.5(4)
C23 C24 C25 O11 51.3(3)
C23 C24 C25 C26 168.4(2)
O11 C25 C26 O13 178.02(19)
C24 C25 C26 O13 57.2(3)
O11 C25 C26 C27 -62.6(3)
C24 C25 C26 C27 176.6(2)
O13 C26 C27 O15 59.0(3)
C25 C26 C27 O15 -59.0(3)
O13 C26 C27 C28 -60.4(3)
C25 C26 C27 C28 -178.5(2)
O15 C27 C28 C29 122.9(3)
C26 C27 C28 C29 -119.7(3)
C27 C28 C29 C30 173.8(2)
C28 C29 C30 O17 -0.2(4)
C28 C29 C30 C31 120.8(3)
O17 C30 C31 O19 -66.4(3)
C29 C30 C31 O19 171.7(2)
O17 C30 C31 C32 54.3(3)
C29 C30 C31 C32 -67.6(3)
O2 C1 O1 C5 -168.0(2)
C2 C1 O1 C5 14.6(3)
C4 C5 O1 C1 -48.3(3)
C6 C5 O1 C1 -172.4(2)
O4 C13 O3 C6 3.0(4)
C14 C13 O3 C6 -176.4(2)
C7 C6 O3 C13 106.5(2)
C5 C6 O3 C13 -131.2(2)
O6 C15 O5 C7 0.0(4)
C16 C15 O5 C7 179.7(2)
C8 C7 O5 C15 -95.8(3)
C6 C7 O5 C15 143.8(2)
O8 C17 O7 C10 -5.1(4)
C18 C17 O7 C10 175.3(2)
C9 C10 O7 C17 -109.7(3)
C11 C10 O7 C17 127.3(2)
O10 C19 O9 C11 -5.8(4)
C20 C19 O9 C11 176.0(2)
C12 C11 O9 C19 93.8(3)
C10 C11 O9 C19 -141.3(2)
O12 C21 O11 C25 -167.6(2)
C22 C21 O11 C25 15.3(3)
C24 C25 O11 C21 -48.5(3)
C26 C25 O11 C21 -171.4(2)
O14 C33 O13 C26 4.9(4)
C34 C33 O13 C26 -174.1(2)
C27 C26 O13 C33 108.8(2)
C25 C26 O13 C33 -128.4(2)
O16 C35 O15 C27 -1.9(4)
C36 C35 O15 C27 178.8(2)
C28 C27 O15 C35 -92.8(3)
C26 C27 O15 C35 146.1(2)
O18 C37 O17 C30 -1.8(4)
C38 C37 O17 C30 178.4(2)
C29 C30 O17 C37 -98.4(3)
C31 C30 O17 C37 138.7(2)
O20 C39 O19 C31 -5.6(4)
C40 C39 O19 C31 173.9(2)
C32 C31 O19 C39 109.6(3)
C30 C31 O19 C39 -126.4(2)
